data_7220074
loop_
_publ_author_name
'Pan, Yanyan'
'Xing, Peiqi'
'Geng, Xiujuan'
'Zhu, Yujing'
'Liu, Faqian'
'Wang, Lei'

_publ_section_title
;
 Supramolecular Assemblies of 2-hydroxy-3-naphthoic Acid and
 N-Heterocycles via Various Strong Hydrogen Bonds and Weak
 X&#x2022;&#x2022;&#x2022;\p (X= C--H, \p) Interactions
;
_journal_name_full 'RSC Adv.'
_journal_paper_doi 10.1039/C5RA03837E
_journal_year 2015
_chemical_formula_sum 'C16 H13 N O4'
_chemical_formula_weight 283.27
_chemical_name_systematic
; 
 ? 
;
_space_group_IT_number 14
_symmetry_cell_setting monoclinic
_symmetry_space_group_name_Hall '-P 2yn'
_symmetry_space_group_name_H-M 'P 1 21/n 1'
_atom_sites_solution_hydrogens geom
_atom_sites_solution_primary direct
_atom_sites_solution_secondary difmap
_audit_creation_method SHELXL-97
_audit_update_record
;
2015-03-29 deposited with the CCDC.
2015-04-02 downloaded from the CCDC.
;
_cell_angle_alpha 90.00
_cell_angle_beta 100.000(8)
_cell_angle_gamma 90.00
_cell_formula_units_Z 4
_cell_length_a 6.970(4)
_cell_length_b 16.371(8)
_cell_length_c 11.719(6)
_cell_measurement_reflns_used 3554
_cell_measurement_temperature 298(2)
_cell_measurement_theta_max 28.677
_cell_measurement_theta_min 3.051
_cell_volume 1316.9(12)
_computing_cell_refinement 'Bruker SMART'
_computing_data_collection 'Bruker SMART'
_computing_data_reduction 'Bruker SAINT'
_computing_molecular_graphics SHELXP-97
_computing_publication_material SHELXTL
_computing_structure_refinement 'SHELXL-97 (Sheldrick, 1997)'
_computing_structure_solution 'SHELXS-97 (Sheldrick, 1990)'
_diffrn_ambient_temperature 298(2)
_diffrn_measured_fraction_theta_full 0.991
_diffrn_measured_fraction_theta_max 0.991
_diffrn_measurement_device_type 'Bruker P4'
_diffrn_measurement_method '\w scans'
_diffrn_radiation_monochromator graphite
_diffrn_radiation_source 'fine-focus sealed tube'
_diffrn_radiation_type MoK\a
_diffrn_radiation_wavelength 0.71073
_diffrn_reflns_av_R_equivalents 0.1166
_diffrn_reflns_av_sigmaI/netI 0.0711
_diffrn_reflns_limit_h_max 8
_diffrn_reflns_limit_h_min -9
_diffrn_reflns_limit_k_max 20
_diffrn_reflns_limit_k_min -21
_diffrn_reflns_limit_l_max 15
_diffrn_reflns_limit_l_min -7
_diffrn_reflns_number 7944
_diffrn_reflns_theta_full 27.50
_diffrn_reflns_theta_max 27.50
_diffrn_reflns_theta_min 2.16
_exptl_absorpt_coefficient_mu 0.104
_exptl_absorpt_correction_T_max 0.9887
_exptl_absorpt_correction_T_min 0.9480
_exptl_crystal_colour colourless
_exptl_crystal_density_diffrn 1.429
_exptl_crystal_density_method 'not measured'
_exptl_crystal_description block
_exptl_crystal_F_000 592
_exptl_crystal_size_max 0.52
_exptl_crystal_size_mid 0.43
_exptl_crystal_size_min 0.11
_refine_diff_density_max 0.259
_refine_diff_density_min -0.277
_refine_diff_density_rms 0.063
_refine_ls_extinction_method none
_refine_ls_goodness_of_fit_ref 1.047
_refine_ls_hydrogen_treatment mixed
_refine_ls_matrix_type full
_refine_ls_number_parameters 242
_refine_ls_number_reflns 2994
_refine_ls_number_restraints 0
_refine_ls_restrained_S_all 1.047
_refine_ls_R_factor_all 0.0611
_refine_ls_R_factor_gt 0.0484
_refine_ls_shift/su_max 0.000
_refine_ls_shift/su_mean 0.000
_refine_ls_structure_factor_coef Fsqd
_refine_ls_weighting_details 'calc w=1/[\s^2^(Fo^2^)+(0.0650P)^2^+0.0737P] where P=(Fo^2^+2Fc^2^)/3'
_refine_ls_weighting_scheme calc
_refine_ls_wR_factor_gt 0.1240
_refine_ls_wR_factor_ref 0.1346
_reflns_number_gt 2320
_reflns_number_total 2994
_reflns_threshold_expression >2sigma(I)
_cod_data_source_file c5ra03837e2.cif
_cod_data_source_block COMPOUND1
_cod_original_cell_volume 1316.8(11)
_cod_original_sg_symbol_H-M P2(1)/n
_cod_database_code 7220074

loop_
_symmetry_equiv_pos_as_xyz
'x, y, z'
'-x+1/2, y+1/2, -z+1/2'
'-x, -y, -z'
'x-1/2, -y-1/2, z-1/2'

loop_
_atom_site_label
_atom_site_type_symbol
_atom_site_fract_x
_atom_site_fract_y
_atom_site_fract_z
_atom_site_U_iso_or_equiv
_atom_site_adp_type
_atom_site_occupancy
_atom_site_symmetry_multiplicity
_atom_site_calc_flag
O2 O 0.84400(15) 0.01570(7) 0.17089(9) 0.0493(3) Uani 1 1 d
O4 O 0.64699(14) 0.07029(7) -0.01605(9) 0.0480(3) Uani 1 1 d
C3 C 0.98868(18) 0.09908(8) 0.04683(11) 0.0334(3) Uani 1 1 d
O3 O 1.15152(16) 0.05156(7) 0.22662(9) 0.0540(3) Uani 1 1 d
C5 C 1.15169(18) 0.18416(9) -0.07554(11) 0.0349(3) Uani 1 1 d
C7 C 0.97315(18) 0.19522(9) -0.15195(11) 0.0354(3) Uani 1 1 d
C8 C 0.81131(18) 0.10805(9) -0.03277(11) 0.0352(3) Uani 1 1 d
C9 C 0.9968(2) 0.05172(9) 0.15618(11) 0.0376(3) Uani 1 1 d
C10 C 1.15260(19) 0.13559(9) 0.02267(11) 0.0350(3) Uani 1 1 d
C11 C 0.80609(19) 0.15585(9) -0.12862(11) 0.0376(3) Uani 1 1 d
C13 C 1.3190(2) 0.22382(10) -0.09978(13) 0.0448(4) Uani 1 1 d
C15 C 1.1329(2) 0.28521(12) -0.26757(14) 0.0533(4) Uani 1 1 d
C16 C 0.9697(2) 0.24697(10) -0.24824(13) 0.0470(4) Uani 1 1 d
C19 C 1.3104(2) 0.27334(12) -0.19278(15) 0.0544(4) Uani 1 1 d
O1 O 0.77231(15) 0.05299(8) 0.61419(10) 0.0532(3) Uani 1 1 d
N1 N 0.28095(18) 0.05955(9) 0.65974(11) 0.0455(3) Uani 1 1 d
C14 C 0.58602(19) 0.07113(9) 0.60325(11) 0.0389(3) Uani 1 1 d
C17 C 0.5007(2) 0.12239(10) 0.51521(13) 0.0469(4) Uani 1 1 d
C18 C 0.4678(2) 0.04084(10) 0.67655(13) 0.0437(4) Uani 1 1 d
C20 C 0.1962(2) 0.10752(12) 0.57513(15) 0.0541(4) Uani 1 1 d
C21 C 0.3083(2) 0.13986(12) 0.50127(16) 0.0571(5) Uani 1 1 d
H11 H 0.681(2) 0.1635(9) -0.1793(13) 0.036(4) Uiso 1 1 d
H10 H 1.2784(19) 0.1267(9) 0.0747(13) 0.040(4) Uiso 1 1 d
H13 H 1.446(2) 0.2120(11) -0.0463(15) 0.049(4) Uiso 1 1 d
H18 H 0.517(2) 0.0087(11) 0.7342(16) 0.049(4) Uiso 1 1 d
H16 H 0.845(2) 0.2538(11) -0.2986(16) 0.055(5) Uiso 1 1 d
H20 H 0.057(2) 0.1151(12) 0.5677(16) 0.061(5) Uiso 1 1 d
H15 H 1.132(2) 0.3220(12) -0.3317(17) 0.062(5) Uiso 1 1 d
H19 H 1.427(3) 0.2995(13) -0.2060(17) 0.067(5) Uiso 1 1 d
H17 H 0.583(2) 0.1445(12) 0.4661(16) 0.056(5) Uiso 1 1 d
H21 H 0.249(2) 0.1738(13) 0.4447(18) 0.065(5) Uiso 1 1 d
H4 H 0.688(3) 0.0371(14) 0.053(2) 0.076(6) Uiso 1 1 d
H1A H 0.203(3) 0.0298(13) 0.708(2) 0.078(6) Uiso 1 1 d
H1 H 0.814(3) 0.0133(16) 0.677(2) 0.099(8) Uiso 1 1 d

loop_
_atom_site_aniso_label
_atom_site_aniso_U_11
_atom_site_aniso_U_22
_atom_site_aniso_U_33
_atom_site_aniso_U_23
_atom_site_aniso_U_13
_atom_site_aniso_U_12
O2 0.0552(6) 0.0566(7) 0.0401(6) 0.0122(5) 0.0188(4) -0.0033(5)
O4 0.0414(6) 0.0558(7) 0.0482(6) 0.0103(5) 0.0112(4) -0.0066(5)
C3 0.0423(7) 0.0306(7) 0.0287(6) -0.0013(5) 0.0102(5) 0.0030(5)
O3 0.0579(7) 0.0623(8) 0.0394(6) 0.0176(5) 0.0019(5) -0.0011(5)
C5 0.0404(7) 0.0340(7) 0.0320(6) -0.0010(5) 0.0109(5) 0.0008(5)
C7 0.0447(7) 0.0340(7) 0.0283(6) -0.0005(5) 0.0087(5) 0.0015(5)
C8 0.0386(7) 0.0354(7) 0.0333(7) -0.0029(6) 0.0115(5) -0.0007(5)
C9 0.0470(8) 0.0354(8) 0.0331(7) 0.0006(6) 0.0145(5) 0.0039(6)
C10 0.0395(7) 0.0339(7) 0.0319(6) 0.0002(5) 0.0066(5) 0.0018(5)
C11 0.0407(7) 0.0407(8) 0.0308(6) -0.0001(6) 0.0044(5) 0.0012(6)
C13 0.0431(8) 0.0470(9) 0.0457(8) 0.0064(7) 0.0117(6) -0.0018(6)
C15 0.0666(10) 0.0536(10) 0.0415(8) 0.0164(8) 0.0142(7) -0.0040(8)
C16 0.0535(9) 0.0517(9) 0.0352(7) 0.0080(7) 0.0060(6) -0.0012(7)
C19 0.0536(9) 0.0578(11) 0.0550(10) 0.0131(8) 0.0190(7) -0.0085(8)
O1 0.0441(6) 0.0680(8) 0.0495(6) 0.0198(6) 0.0136(4) 0.0006(5)
N1 0.0503(7) 0.0504(8) 0.0399(6) 0.0037(6) 0.0190(5) -0.0058(6)
C14 0.0431(7) 0.0426(8) 0.0321(6) 0.0016(6) 0.0099(5) -0.0060(6)
C17 0.0523(8) 0.0482(9) 0.0437(8) 0.0135(7) 0.0178(6) -0.0055(7)
C18 0.0516(8) 0.0492(9) 0.0314(7) 0.0093(7) 0.0104(6) -0.0062(7)
C20 0.0485(9) 0.0558(11) 0.0613(10) 0.0138(8) 0.0188(7) 0.0043(7)
C21 0.0558(9) 0.0587(11) 0.0588(10) 0.0259(9) 0.0153(7) 0.0056(8)

loop_
_atom_type_symbol
_atom_type_description
_atom_type_scat_dispersion_real
_atom_type_scat_dispersion_imag
_atom_type_scat_source
C C 0.0033 0.0016 'International Tables Vol C Tables 4.2.6.8 and 6.1.1.4'
H H 0.0000 0.0000 'International Tables Vol C Tables 4.2.6.8 and 6.1.1.4'
N N 0.0061 0.0033 'International Tables Vol C Tables 4.2.6.8 and 6.1.1.4'
O O 0.0106 0.0060 'International Tables Vol C Tables 4.2.6.8 and 6.1.1.4'

loop_
_geom_angle_atom_site_label_1
_geom_angle_atom_site_label_2
_geom_angle_atom_site_label_3
_geom_angle
C10 C3 C8 118.93(12)
C10 C3 C9 119.95(11)
C8 C3 C9 121.12(12)
C10 C5 C13 122.93(13)
C10 C5 C7 118.18(12)
C13 C5 C7 118.87(13)
C11 C7 C16 122.35(12)
C11 C7 C5 119.24(12)
C16 C7 C5 118.39(13)
O4 C8 C11 118.80(11)
O4 C8 C3 121.50(12)
C11 C8 C3 119.70(12)
O3 C9 O2 124.65(13)
O3 C9 C3 118.20(13)
O2 C9 C3 117.14(12)
C3 C10 C5 122.46(12)
C8 C11 C7 121.41(12)
C19 C13 C5 121.18(14)
C16 C15 C19 120.57(16)
C15 C16 C7 121.03(14)
C13 C19 C15 119.94(15)
C18 N1 C20 123.47(14)
O1 C14 C18 122.90(14)
O1 C14 C17 119.95(13)
C18 C14 C17 117.15(14)
C21 C17 C14 120.51(14)
N1 C18 C14 120.26(14)
N1 C20 C21 118.31(16)
C17 C21 C20 120.28(16)

loop_
_geom_bond_atom_site_label_1
_geom_bond_atom_site_label_2
_geom_bond_distance
O2 C9 1.2550(18)
O4 C8 1.3454(17)
C3 C10 1.3620(19)
C3 C8 1.4211(18)
C3 C9 1.490(2)
O3 C9 1.2392(18)
C5 C10 1.398(2)
C5 C13 1.406(2)
C5 C7 1.4129(19)
C7 C11 1.3987(19)
C7 C16 1.408(2)
C8 C11 1.364(2)
C13 C19 1.351(2)
C15 C16 1.351(2)
C15 C19 1.400(2)
O1 C14 1.3163(18)
N1 C18 1.319(2)
N1 C20 1.321(2)
C14 C18 1.381(2)
C14 C17 1.382(2)
C17 C21 1.353(2)
C20 C21 1.369(2)
